data_4020808
loop_
_publ_author_name
'Mirela Balog'
'Ion Grosu'
'G\'erard Pl\'e'
'Yvan Ramondenc'
'Eric Condamine'
'Richard A. Varga'

_publ_section_title
;
 Design and Synthesis of New Macrocyclic Cyclophanes
 Using 1,3-Dioxane Units as Bridges: A Molecular "Rocking Chair"
;
_journal_name_full 'Journal of Organic Chemistry'
_journal_page_first 1337
_journal_page_last 1345
_journal_paper_doi 10.1021/jo0353987
_journal_volume 69
_journal_year 2004
_chemical_formula_moiety 'C28 H32 O8'
_chemical_formula_sum 'C28 H32 O8'
_chemical_formula_weight 496.54
_space_group_IT_number 15
_symmetry_cell_setting monoclinic
_symmetry_space_group_name_Hall '-C 2yc'
_symmetry_space_group_name_H-M 'C 1 2/c 1'
_cell_angle_alpha 90.00
_cell_angle_beta 100.497(2)
_cell_angle_gamma 90.00
_cell_formula_units_Z 8
_cell_length_a 25.067(3)
_cell_length_b 5.9507(8)
_cell_length_c 33.816(5)
_cell_measurement_temperature 297(2)
_cell_volume 4959.9(12)
_diffrn_ambient_temperature 297(2)
_exptl_crystal_density_diffrn 1.330
_cod_depositor_comments
;
The following automatic conversions were performed:
'_symmetry_cell_setting' value 'Monoclinic' changed to 'monoclinic'
according to '/home/saulius/struct/CIF-dictionaries/cif_core.dic'
dictionary named 'cif_core.dic' version 2.4.1 from 2010-06-29.

Automatic conversion script
Id: cif_fix_enum 1527 2010-12-29 10:47:43Z saulius 
;
_cod_original_sg_symbol_H-M 'C 2/c'
_cod_database_code 4020808

loop_
_symmetry_equiv_pos_as_xyz
'x, y, z'
'-x, y, -z+1/2'
'x+1/2, y+1/2, z'
'-x+1/2, y+1/2, -z+1/2'
'-x, -y, -z'
'x, -y, z-1/2'
'-x+1/2, -y+1/2, -z'
'x+1/2, -y+1/2, z-1/2'

loop_
_atom_site_label
_atom_site_type_symbol
_atom_site_fract_x
_atom_site_fract_y
_atom_site_fract_z
_atom_site_U_iso_or_equiv
_atom_site_adp_type
_atom_site_occupancy
_atom_site_symmetry_multiplicity
_atom_site_calc_flag
_atom_site_refinement_flags
_atom_site_disorder_assembly
_atom_site_disorder_group
C1 C 0.59900(10) 0.4950(4) 0.07852(7) 0.0481(6) Uani 1 1 d . . .
C2 C 0.65519(11) 0.4345(5) 0.09712(8) 0.0548(7) Uani 1 1 d . . .
C4 C 0.70331(11) 0.1864(6) 0.14762(9) 0.0797(10) Uani 1 1 d . . .
H4A H 0.7255 0.3169 0.1565 0.096 Uiso 1 1 calc R . .
H4B H 0.7246 0.0827 0.1347 0.096 Uiso 1 1 calc R . .
C5 C 0.68513(9) 0.0743(5) 0.18312(8) 0.0524(7) Uani 1 1 d . . .
C6 C 0.65335(9) 0.2386(4) 0.20456(8) 0.0489(6) Uani 1 1 d . . .
H6A H 0.6774 0.3569 0.2169 0.059 Uiso 1 1 calc R . .
H6B H 0.6248 0.3073 0.1851 0.059 Uiso 1 1 calc R . .
C8 C 0.59481(9) -0.0522(4) 0.21963(6) 0.0398(5) Uani 1 1 d . . .
C9 C 0.54335(8) 0.0320(4) 0.19193(6) 0.0349(5) Uani 1 1 d . . .
C10 C 0.52100(9) 0.2388(4) 0.19898(6) 0.0393(5) Uani 1 1 d . . .
H10 H 0.5398 0.3335 0.2186 0.047 Uiso 1 1 calc R . .
C11 C 0.47152(9) 0.3062(4) 0.17741(6) 0.0387(5) Uani 1 1 d . . .
H11 H 0.4575 0.4454 0.1827 0.046 Uiso 1 1 calc R . .
C12 C 0.44220(8) 0.1697(3) 0.14787(6) 0.0334(5) Uani 1 1 d . . .
C13 C 0.38565(9) 0.2353(4) 0.12718(6) 0.0371(5) Uani 1 1 d . . .
C15 C 0.33447(10) 0.5580(4) 0.10217(8) 0.0526(7) Uani 1 1 d . . .
H15A H 0.3377 0.7194 0.0993 0.063 Uiso 1 1 calc R . .
H15B H 0.3064 0.5306 0.1179 0.063 Uiso 1 1 calc R . .
C16 C 0.31672(9) 0.4548(4) 0.06038(7) 0.0416(6) Uani 1 1 d . . .
C17 C 0.34500(10) 0.5665(5) 0.02967(8) 0.0576(7) Uani 1 1 d . . .
H17A H 0.3315 0.5046 0.0032 0.069 Uiso 1 1 calc R . .
H17B H 0.3375 0.7265 0.0288 0.069 Uiso 1 1 calc R . .
C19 C 0.43633(10) 0.6808(4) 0.03034(7) 0.0468(6) Uani 1 1 d . . .
C20 C 0.49307(10) 0.6148(4) 0.04676(7) 0.0444(6) Uani 1 1 d . . .
C21 C 0.53556(11) 0.7528(4) 0.04118(8) 0.0556(7) Uani 1 1 d . . .
H21 H 0.5286 0.8863 0.0269 0.067 Uiso 1 1 calc R . .
C22 C 0.58834(11) 0.6920(5) 0.05687(8) 0.0564(7) Uani 1 1 d . . .
H22 H 0.6169 0.7840 0.0528 0.068 Uiso 1 1 calc R . .
C23 C 0.64679(10) -0.1204(4) 0.16865(7) 0.0534(7) Uani 1 1 d . . .
H23A H 0.6183 -0.0678 0.1473 0.064 Uiso 1 1 calc R . .
H23B H 0.6667 -0.2373 0.1576 0.064 Uiso 1 1 calc R . .
C25 C 0.51428(9) -0.1039(4) 0.16229(6) 0.0389(5) Uani 1 1 d . . .
H25 H 0.5284 -0.2427 0.1569 0.047 Uiso 1 1 calc R . .
C26 C 0.46458(9) -0.0363(4) 0.14061(6) 0.0387(5) Uani 1 1 d . . .
H26 H 0.4459 -0.1305 0.1209 0.046 Uiso 1 1 calc R . .
C28 C 0.32726(9) 0.2013(4) 0.06310(7) 0.0456(6) Uani 1 1 d . . .
H28A H 0.2977 0.1298 0.0732 0.055 Uiso 1 1 calc R . .
H28B H 0.3270 0.1439 0.0362 0.055 Uiso 1 1 calc R . .
C29 C 0.50364(10) 0.4159(4) 0.06788(8) 0.0534(7) Uani 1 1 d . . .
H29 H 0.4752 0.3221 0.0713 0.064 Uiso 1 1 calc R . .
C30 C 0.55610(10) 0.3570(5) 0.08371(8) 0.0563(7) Uani 1 1 d . . .
H30 H 0.5630 0.2236 0.0980 0.068 Uiso 1 1 calc R . .
C32 C 0.73582(11) -0.0101(5) 0.21175(9) 0.0708(9) Uani 1 1 d . . .
H32A H 0.7530 -0.1257 0.1987 0.106 Uiso 1 1 calc R . .
H32B H 0.7255 -0.0698 0.2356 0.106 Uiso 1 1 calc R . .
H32C H 0.7607 0.1123 0.2188 0.106 Uiso 1 1 calc R . .
C33 C 0.58074(11) -0.1701(5) 0.25598(7) 0.0579(7) Uani 1 1 d . . .
H33A H 0.5557 -0.2900 0.2473 0.087 Uiso 1 1 calc R . .
H33B H 0.5644 -0.0648 0.2717 0.087 Uiso 1 1 calc R . .
H33C H 0.6132 -0.2303 0.2720 0.087 Uiso 1 1 calc R . .
C34 C 0.34451(10) 0.1489(5) 0.15212(8) 0.0578(7) Uani 1 1 d . . .
H34A H 0.3084 0.1825 0.1384 0.087 Uiso 1 1 calc R . .
H34B H 0.3509 0.2208 0.1780 0.087 Uiso 1 1 calc R . .
H34C H 0.3485 -0.0107 0.1556 0.087 Uiso 1 1 calc R . .
C35 C 0.25600(9) 0.4985(5) 0.04645(8) 0.0586(7) Uani 1 1 d . . .
H35A H 0.2488 0.6562 0.0484 0.088 Uiso 1 1 calc R . .
H35B H 0.2358 0.4161 0.0632 0.088 Uiso 1 1 calc R . .
H35C H 0.2453 0.4504 0.0190 0.088 Uiso 1 1 calc R . .
O3 O 0.65546(7) 0.2529(4) 0.11992(6) 0.0830(7) Uani 1 1 d . . .
O7 O 0.62999(6) 0.1275(3) 0.23475(5) 0.0451(4) Uani 1 1 d . . .
O14 O 0.38455(6) 0.4733(2) 0.12373(5) 0.0456(4) Uani 1 1 d . . .
O18 O 0.40206(7) 0.5295(3) 0.04032(6) 0.0650(5) Uani 1 1 d . . .
O24 O 0.62308(7) -0.2121(3) 0.20026(5) 0.0477(4) Uani 1 1 d . . .
O27 O 0.37725(6) 0.1384(2) 0.08819(4) 0.0391(4) Uani 1 1 d . . .
O31 O 0.69571(8) 0.5345(4) 0.09397(7) 0.0807(6) Uani 1 1 d . . .
O36 O 0.42175(8) 0.8442(3) 0.01078(6) 0.0754(6) Uani 1 1 d . . .

loop_
_atom_site_aniso_label
_atom_site_aniso_U_11
_atom_site_aniso_U_22
_atom_site_aniso_U_33
_atom_site_aniso_U_23
_atom_site_aniso_U_13
_atom_site_aniso_U_12
C1 0.0501(15) 0.0572(16) 0.0401(13) -0.0059(12) 0.0167(11) -0.0113(12)
C2 0.0510(16) 0.0700(19) 0.0477(15) -0.0068(14) 0.0205(12) -0.0098(14)
C4 0.0358(15) 0.126(3) 0.077(2) 0.022(2) 0.0090(14) 0.0042(17)
C5 0.0346(13) 0.0668(18) 0.0554(15) 0.0035(13) 0.0067(11) 0.0097(12)
C6 0.0343(13) 0.0449(14) 0.0639(16) 0.0013(12) -0.0001(12) -0.0030(11)
C8 0.0443(13) 0.0355(12) 0.0383(12) -0.0048(10) 0.0042(10) 0.0030(10)
C9 0.0388(12) 0.0331(12) 0.0337(12) -0.0006(9) 0.0087(9) -0.0022(9)
C10 0.0417(13) 0.0363(12) 0.0378(12) -0.0096(10) 0.0015(10) -0.0026(10)
C11 0.0411(13) 0.0320(12) 0.0423(13) -0.0066(10) 0.0053(10) 0.0026(10)
C12 0.0364(12) 0.0328(12) 0.0317(11) 0.0005(9) 0.0083(9) -0.0039(9)
C13 0.0379(12) 0.0359(12) 0.0365(12) -0.0022(10) 0.0043(10) -0.0053(10)
C15 0.0426(14) 0.0459(15) 0.0644(17) -0.0065(13) -0.0029(12) 0.0094(11)
C16 0.0348(13) 0.0394(13) 0.0477(14) 0.0031(11) -0.0003(10) -0.0016(10)
C17 0.0466(15) 0.0565(17) 0.0681(17) 0.0207(14) 0.0063(13) 0.0093(13)
C19 0.0597(16) 0.0439(15) 0.0394(13) 0.0071(11) 0.0157(12) -0.0070(12)
C20 0.0524(15) 0.0457(14) 0.0372(13) 0.0010(11) 0.0136(11) -0.0082(12)
C21 0.0662(18) 0.0491(15) 0.0526(16) 0.0099(12) 0.0142(13) -0.0118(13)
C22 0.0569(17) 0.0592(17) 0.0562(16) 0.0022(13) 0.0187(13) -0.0204(14)
C23 0.0517(16) 0.0611(17) 0.0477(15) -0.0101(13) 0.0098(12) 0.0184(13)
C25 0.0465(14) 0.0291(12) 0.0415(13) -0.0050(9) 0.0091(11) 0.0008(10)
C26 0.0404(13) 0.0358(12) 0.0380(12) -0.0083(10) 0.0025(10) -0.0071(10)
C28 0.0455(14) 0.0422(14) 0.0437(13) 0.0007(11) -0.0061(11) -0.0051(11)
C29 0.0475(16) 0.0549(16) 0.0595(16) 0.0140(13) 0.0142(13) -0.0093(12)
C30 0.0525(16) 0.0572(17) 0.0598(16) 0.0161(13) 0.0116(13) -0.0067(13)
C32 0.0474(16) 0.081(2) 0.079(2) -0.0013(17) 0.0000(14) 0.0210(15)
C33 0.0638(17) 0.0619(18) 0.0454(15) 0.0078(13) 0.0032(13) 0.0016(14)
C34 0.0384(14) 0.085(2) 0.0489(15) 0.0086(14) 0.0062(11) -0.0052(14)
C35 0.0427(15) 0.0623(18) 0.0644(17) 0.0016(14) -0.0073(12) 0.0019(13)
O3 0.0432(11) 0.1244(19) 0.0780(14) 0.0436(14) 0.0021(10) -0.0138(11)
O7 0.0421(9) 0.0444(9) 0.0451(9) -0.0087(7) -0.0015(7) 0.0013(7)
O14 0.0404(9) 0.0353(9) 0.0555(10) -0.0093(7) -0.0059(7) 0.0040(7)
O18 0.0461(11) 0.0575(12) 0.0930(14) 0.0337(10) 0.0172(10) 0.0032(9)
O24 0.0555(10) 0.0378(9) 0.0477(9) -0.0038(7) 0.0038(8) 0.0130(8)
O27 0.0441(9) 0.0349(8) 0.0349(8) -0.0014(7) -0.0017(7) -0.0004(7)
O31 0.0489(12) 0.0883(16) 0.1083(17) 0.0126(13) 0.0234(11) -0.0139(11)
O36 0.0735(14) 0.0630(13) 0.0895(15) 0.0382(12) 0.0145(11) -0.0026(10)

loop_
_geom_bond_atom_site_label_1
_geom_bond_atom_site_label_2
_geom_bond_distance
_geom_bond_site_symmetry_2
_geom_bond_publ_flag
C1 C22 1.382(3) . ?
C1 C30 1.389(3) . ?
C1 C2 1.479(3) . ?
C2 O31 1.198(3) . ?
C2 O3 1.327(3) . ?
C4 O3 1.436(3) . ?
C4 C5 1.515(4) . ?
C5 C6 1.525(3) . ?
C5 C23 1.528(4) . ?
C5 C32 1.535(3) . ?
C6 O7 1.428(3) . ?
C8 O24 1.416(3) . ?
C8 O7 1.421(3) . ?
C8 C33 1.512(3) . ?
C8 C9 1.534(3) . ?
C9 C25 1.387(3) . ?
C9 C10 1.391(3) . ?
C10 C11 1.379(3) . ?
C11 C12 1.389(3) . ?
C12 C26 1.389(3) . ?
C12 C13 1.513(3) . ?
C13 O27 1.419(2) . ?
C13 O14 1.421(3) . ?
C13 C34 1.535(3) . ?
C15 O14 1.424(3) . ?
C15 C16 1.531(3) . ?
C16 C17 1.514(3) . ?
C16 C35 1.531(3) . ?
C16 C28 1.531(3) . ?
C17 O18 1.427(3) . ?
C19 O36 1.195(3) . ?
C19 O18 1.330(3) . ?
C19 C20 1.483(3) . ?
C20 C29 1.383(3) . ?
C20 C21 1.385(3) . ?
C21 C22 1.381(4) . ?
C23 O24 1.423(3) . ?
C25 C26 1.385(3) . ?
C28 O27 1.429(3) . ?
C29 C30 1.372(3) . ?

loop_
_cod_related_entry_id
_cod_related_entry_database
_cod_related_entry_code
1 ChemSpider 4415597
